data_7201077
loop_
_publ_author_name
'Dai, Fangna'
'He, Haiyan'
'Gao, Dongliang'
'Ye, Fei'
'Qiu, Xiaoliang'
'Sun, Daofeng'

_publ_section_title
;
 Construction of copper metal--organic systems based on paddlewheel SBU
 through altering the substituent positions of new flexible carboxylate
 ligands
;
_journal_issue 11
_journal_name_full CrystEngComm
_journal_page_first 2516
_journal_paper_doi 10.1039/b904671b
_journal_volume 11
_journal_year 2009
_chemical_formula_sum 'C52 H58 Cu2 N8 O13 S4'
_chemical_formula_weight 1258.38
_chemical_name_systematic
;
?
;
_space_group_IT_number 15
_symmetry_cell_setting monoclinic
_symmetry_space_group_name_Hall '-C 2yc'
_symmetry_space_group_name_H-M 'C 1 2/c 1'
_atom_sites_solution_hydrogens geom
_atom_sites_solution_primary direct
_atom_sites_solution_secondary difmap
_audit_creation_method SHELXL-97
_cell_angle_alpha 90.00
_cell_angle_beta 95.417(4)
_cell_angle_gamma 90.00
_cell_formula_units_Z 4
_cell_length_a 17.258(5)
_cell_length_b 10.889(3)
_cell_length_c 31.014(8)
_cell_measurement_reflns_used 3642
_cell_measurement_temperature 298(2)
_cell_measurement_theta_max 24.91
_cell_measurement_theta_min 2.21
_cell_volume 5802(3)
_computing_structure_refinement 'SHELXL-97 (Sheldrick, 1997)'
_computing_structure_solution 'SHELXS-97 (Sheldrick, 1990)'
_diffrn_ambient_temperature 298(2)
_diffrn_measured_fraction_theta_full 0.975
_diffrn_measured_fraction_theta_max 0.975
_diffrn_radiation_monochromator graphite
_diffrn_radiation_source 'fine-focus sealed tube'
_diffrn_radiation_type MoK\a
_diffrn_radiation_wavelength 0.71073
_diffrn_reflns_av_R_equivalents 0.0348
_diffrn_reflns_av_sigmaI/netI 0.0483
_diffrn_reflns_limit_h_max 22
_diffrn_reflns_limit_h_min -11
_diffrn_reflns_limit_k_max 14
_diffrn_reflns_limit_k_min -14
_diffrn_reflns_limit_l_max 40
_diffrn_reflns_limit_l_min -38
_diffrn_reflns_number 16412
_diffrn_reflns_theta_full 27.41
_diffrn_reflns_theta_max 27.41
_diffrn_reflns_theta_min 1.32
_exptl_absorpt_coefficient_mu 0.945
_exptl_absorpt_correction_T_max 0.9543
_exptl_absorpt_correction_T_min 0.8713
_exptl_absorpt_correction_type multi-scan
_exptl_crystal_colour dark-blue
_exptl_crystal_density_diffrn 1.441
_exptl_crystal_density_method 'not measured'
_exptl_crystal_description block
_exptl_crystal_F_000 2608
_exptl_crystal_size_max 0.15
_exptl_crystal_size_mid 0.15
_exptl_crystal_size_min 0.05
_refine_diff_density_max 0.582
_refine_diff_density_min -0.318
_refine_diff_density_rms 0.101
_refine_ls_extinction_method none
_refine_ls_goodness_of_fit_ref 1.022
_refine_ls_hydrogen_treatment constr
_refine_ls_matrix_type full
_refine_ls_number_parameters 361
_refine_ls_number_reflns 6437
_refine_ls_number_restraints 0
_refine_ls_restrained_S_all 1.022
_refine_ls_R_factor_all 0.0707
_refine_ls_R_factor_gt 0.0420
_refine_ls_shift/su_max 0.007
_refine_ls_shift/su_mean 0.000
_refine_ls_structure_factor_coef Fsqd
_refine_ls_weighting_details 'calc w=1/[\s^2^(Fo^2^)+(0.0649P)^2^+0.0000P] where P=(Fo^2^+2Fc^2^)/3'
_refine_ls_weighting_scheme calc
_refine_ls_wR_factor_gt 0.1027
_refine_ls_wR_factor_ref 0.1210
_reflns_number_gt 4534
_reflns_number_total 6437
_reflns_threshold_expression >2sigma(I)
_cod_data_source_file b904671b.txt
_cod_data_source_block test3
_cod_original_sg_symbol_H-M C2/c
_cod_database_code 7201077

loop_
_symmetry_equiv_pos_as_xyz
'x, y, z'
'-x, y, -z+1/2'
'x+1/2, y+1/2, z'
'-x+1/2, y+1/2, -z+1/2'
'-x, -y, -z'
'x, -y, z-1/2'
'-x+1/2, -y+1/2, -z'
'x+1/2, -y+1/2, z-1/2'

loop_
_atom_site_label
_atom_site_type_symbol
_atom_site_fract_x
_atom_site_fract_y
_atom_site_fract_z
_atom_site_U_iso_or_equiv
_atom_site_adp_type
_atom_site_occupancy
_atom_site_symmetry_multiplicity
_atom_site_calc_flag
_atom_site_refinement_flags
_atom_site_disorder_assembly
_atom_site_disorder_group
Cu Cu 0.208120(18) 0.72559(3) 0.033053(9) 0.03355(11) Uani 1 1 d . . .
N3 N 0.10660(18) 0.7289(3) 0.15320(8) 0.0576(7) Uani 1 1 d . . .
N4 N 0.56136(19) 0.9030(3) 0.10421(10) 0.0674(8) Uani 1 1 d . . .
O01 O 0.5000 0.9710(7) 0.2500 0.171(3) Uani 1 2 d S . .
H01A H 0.5424 0.9186 0.2429 0.205 Uiso 0.50 1 calc PR . .
H01B H 0.5195 1.0520 0.2583 0.205 Uiso 0.50 1 calc PR . .
O1 O 0.24485(12) 0.89213(18) 0.05113(6) 0.0473(5) Uani 1 1 d . . .
O2 O 0.31366(13) 0.93549(18) -0.00466(6) 0.0504(5) Uani 1 1 d . . .
O3 O 0.19385(11) 1.1601(2) 0.43781(6) 0.0481(5) Uani 1 1 d . . .
O4 O 0.12454(12) 1.2026(2) 0.49356(6) 0.0519(6) Uani 1 1 d . . .
O5 O 0.13516(13) 0.7029(2) 0.08416(6) 0.0518(5) Uani 1 1 d . . .
O6 O 0.5577(3) 0.8691(3) 0.17592(11) 0.1264(14) Uani 1 1 d . . .
S1 S 0.30080(5) 0.98321(9) 0.13273(2) 0.0588(2) Uani 1 1 d . . .
S2 S 0.12934(5) 1.11619(8) 0.35377(2) 0.0490(2) Uani 1 1 d . . .
C1 C 0.28826(16) 0.9605(3) 0.03104(8) 0.0382(6) Uani 1 1 d . . .
C2 C 0.31023(16) 1.0828(3) 0.05132(9) 0.0411(7) Uani 1 1 d . . .
C6 C 0.3285(2) 1.1789(3) 0.02473(11) 0.0574(8) Uani 1 1 d . . .
H6 H 0.3306 1.1657 -0.0048 0.069 Uiso 1 1 calc R . .
C5 C 0.3437(3) 1.2955(3) 0.04223(14) 0.0757(11) Uani 1 1 d . . .
H5 H 0.3560 1.3611 0.0249 0.091 Uiso 1 1 calc R . .
C4 C 0.3397(2) 1.3095(4) 0.08556(14) 0.0758(11) Uani 1 1 d . . .
H4 H 0.3471 1.3880 0.0971 0.091 Uiso 1 1 calc R . .
N1 N 0.32599(18) 1.2183(3) 0.11274(9) 0.0633(8) Uani 1 1 d . . .
C3 C 0.31262(17) 1.1061(3) 0.09625(9) 0.0447(7) Uani 1 1 d . . .
C7 C 0.3332(2) 1.0523(5) 0.18535(10) 0.0796(12) Uani 1 1 d . . .
H7A H 0.3769 1.0058 0.1989 0.095 Uiso 1 1 calc R . .
H7B H 0.3508 1.1355 0.1809 0.095 Uiso 1 1 calc R . .
C8 C 0.2689(2) 1.0544(3) 0.21514(9) 0.0544(8) Uani 1 1 d . . .
C9 C 0.2707(2) 0.9757(4) 0.25065(10) 0.0678(10) Uani 1 1 d . . .
H9A H 0.3118 0.9208 0.2559 0.081 Uiso 1 1 calc R . .
C10 C 0.2124(2) 0.9785(4) 0.27800(10) 0.0660(10) Uani 1 1 d . . .
H10A H 0.2147 0.9253 0.3015 0.079 Uiso 1 1 calc R . .
C11 C 0.1500(2) 1.0593(3) 0.27113(9) 0.0532(8) Uani 1 1 d . . .
C12 C 0.1490(2) 1.1374(3) 0.23589(10) 0.0595(9) Uani 1 1 d . . .
H12A H 0.1082 1.1930 0.2307 0.071 Uiso 1 1 calc R . .
C13 C 0.2070(2) 1.1345(3) 0.20828(10) 0.0606(9) Uani 1 1 d . . .
H13A H 0.2044 1.1874 0.1847 0.073 Uiso 1 1 calc R . .
C14 C 0.0866(2) 1.0620(4) 0.30106(9) 0.0693(11) Uani 1 1 d . . .
H14A H 0.0650 0.9804 0.3038 0.083 Uiso 1 1 calc R . .
H14B H 0.0452 1.1167 0.2898 0.083 Uiso 1 1 calc R . .
C15 C 0.05115(16) 1.0940(2) 0.38581(8) 0.0374(6) Uani 1 1 d . . .
N2 N -0.01561(14) 1.0527(2) 0.36484(8) 0.0489(6) Uani 1 1 d . . .
C20 C -0.07636(19) 1.0339(3) 0.38775(11) 0.0563(8) Uani 1 1 d . . .
H20A H -0.1224 1.0055 0.3731 0.068 Uiso 1 1 calc R . .
C19 C -0.07497(19) 1.0539(3) 0.43138(11) 0.0592(9) Uani 1 1 d . . .
H19A H -0.1185 1.0384 0.4461 0.071 Uiso 1 1 calc R . .
C18 C -0.00692(18) 1.0977(3) 0.45294(9) 0.0505(8) Uani 1 1 d . . .
H18A H -0.0046 1.1131 0.4825 0.061 Uiso 1 1 calc R . .
C16 C 0.05808(16) 1.1188(2) 0.43091(8) 0.0368(6) Uani 1 1 d . . .
C17 C 0.13112(16) 1.1638(2) 0.45563(8) 0.0374(6) Uani 1 1 d . . .
C21 C 0.1547(2) 0.7200(3) 0.12283(10) 0.0516(8) Uani 1 1 d . . .
H21A H 0.2076 0.7273 0.1313 0.062 Uiso 1 1 calc R . .
C22 C 0.0237(2) 0.7210(4) 0.14255(15) 0.0847(13) Uani 1 1 d . . .
H22A H 0.0128 0.7071 0.1120 0.127 Uiso 1 1 calc R . .
H22B H -0.0003 0.7965 0.1503 0.127 Uiso 1 1 calc R . .
H22C H 0.0032 0.6543 0.1583 0.127 Uiso 1 1 calc R . .
C23 C 0.1337(4) 0.7531(5) 0.19810(13) 0.125(2) Uani 1 1 d . . .
H23A H 0.1896 0.7512 0.2016 0.188 Uiso 1 1 calc R . .
H23B H 0.1136 0.6917 0.2162 0.188 Uiso 1 1 calc R . .
H23C H 0.1159 0.8327 0.2062 0.188 Uiso 1 1 calc R . .
C24 C 0.5257(3) 0.8900(4) 0.13989(17) 0.0884(13) Uani 1 1 d . . .
H24A H 0.4717 0.8975 0.1373 0.106 Uiso 1 1 calc R . .
C25 C 0.6444(2) 0.8877(4) 0.10575(14) 0.0862(12) Uani 1 1 d . . .
H25A H 0.6667 0.8925 0.1353 0.129 Uiso 1 1 calc R . .
H25B H 0.6660 0.9513 0.0891 0.129 Uiso 1 1 calc R . .
H25C H 0.6560 0.8090 0.0940 0.129 Uiso 1 1 calc R . .
C26 C 0.5195(3) 0.9335(4) 0.06278(13) 0.0899(13) Uani 1 1 d . . .
H26A H 0.4646 0.9343 0.0656 0.135 Uiso 1 1 calc R . .
H26B H 0.5307 0.8732 0.0416 0.135 Uiso 1 1 calc R . .
H26C H 0.5356 1.0130 0.0537 0.135 Uiso 1 1 calc R . .

loop_
_atom_site_aniso_label
_atom_site_aniso_U_11
_atom_site_aniso_U_22
_atom_site_aniso_U_33
_atom_site_aniso_U_23
_atom_site_aniso_U_13
_atom_site_aniso_U_12
Cu 0.03234(18) 0.0446(2) 0.02438(16) -0.00179(13) 0.00614(12) 0.00187(15)
N3 0.0689(19) 0.0671(17) 0.0394(14) -0.0020(13) 0.0198(14) -0.0008(16)
N4 0.065(2) 0.068(2) 0.0689(19) 0.0055(15) 0.0052(17) 0.0069(16)
O01 0.133(5) 0.269(8) 0.110(4) 0.000 0.009(4) 0.000
O1 0.0510(12) 0.0481(12) 0.0449(11) -0.0118(9) 0.0147(10) -0.0074(10)
O2 0.0646(14) 0.0504(12) 0.0382(11) -0.0109(9) 0.0160(10) -0.0067(11)
O3 0.0368(11) 0.0699(14) 0.0380(10) -0.0117(10) 0.0048(9) -0.0113(10)
O4 0.0423(12) 0.0814(16) 0.0321(10) -0.0087(10) 0.0043(9) -0.0101(11)
O5 0.0508(13) 0.0706(15) 0.0362(11) -0.0036(10) 0.0160(10) -0.0049(11)
O6 0.172(4) 0.133(3) 0.076(2) 0.019(2) 0.020(2) 0.021(3)
S1 0.0595(5) 0.0806(6) 0.0371(4) -0.0026(4) 0.0098(4) -0.0042(5)
S2 0.0434(4) 0.0702(5) 0.0336(4) -0.0062(3) 0.0039(3) -0.0101(4)
C1 0.0316(14) 0.0448(16) 0.0370(14) -0.0036(12) -0.0024(12) 0.0047(13)
C2 0.0345(15) 0.0457(16) 0.0431(15) -0.0067(13) 0.0031(13) 0.0027(13)
C6 0.067(2) 0.0524(19) 0.0536(19) -0.0010(16) 0.0079(17) -0.0013(18)
C5 0.096(3) 0.052(2) 0.079(3) -0.0004(19) 0.008(2) -0.013(2)
C4 0.083(3) 0.054(2) 0.091(3) -0.024(2) 0.011(2) -0.016(2)
N1 0.0631(19) 0.0651(19) 0.0623(18) -0.0285(16) 0.0085(15) -0.0098(16)
C3 0.0329(15) 0.0570(18) 0.0446(16) -0.0126(14) 0.0060(13) 0.0003(14)
C7 0.056(2) 0.145(4) 0.0380(18) -0.011(2) 0.0038(16) -0.014(2)
C8 0.0504(19) 0.079(2) 0.0339(15) -0.0052(15) 0.0033(14) -0.0091(18)
C9 0.070(2) 0.082(3) 0.052(2) 0.0033(18) 0.0077(18) 0.018(2)
C10 0.080(3) 0.079(2) 0.0397(17) 0.0128(17) 0.0096(18) 0.006(2)
C11 0.055(2) 0.073(2) 0.0314(15) -0.0091(15) 0.0017(14) -0.0058(18)
C12 0.060(2) 0.068(2) 0.0479(18) -0.0027(16) -0.0063(16) 0.0086(18)
C13 0.067(2) 0.077(2) 0.0377(16) 0.0082(16) 0.0006(16) -0.004(2)
C14 0.057(2) 0.112(3) 0.0376(17) -0.0158(18) 0.0013(16) -0.016(2)
C15 0.0355(15) 0.0379(15) 0.0380(14) 0.0004(12) -0.0007(12) -0.0016(12)
N2 0.0380(14) 0.0609(16) 0.0468(14) -0.0065(12) -0.0018(12) -0.0061(13)
C20 0.0402(17) 0.064(2) 0.063(2) -0.0088(17) -0.0005(16) -0.0118(16)
C19 0.0410(18) 0.076(2) 0.062(2) -0.0040(18) 0.0148(16) -0.0145(17)
C18 0.0455(18) 0.067(2) 0.0396(16) 0.0001(14) 0.0061(14) -0.0089(16)
C16 0.0345(14) 0.0389(15) 0.0367(14) 0.0006(12) 0.0018(12) -0.0036(12)
C17 0.0406(16) 0.0374(15) 0.0336(14) 0.0059(12) 0.0009(12) -0.0019(13)
C21 0.0491(19) 0.060(2) 0.0475(18) 0.0003(15) 0.0117(15) 0.0010(16)
C22 0.072(3) 0.088(3) 0.102(3) -0.012(2) 0.051(3) -0.010(2)
C23 0.161(6) 0.177(5) 0.040(2) -0.011(3) 0.014(3) 0.011(4)
C24 0.092(3) 0.078(3) 0.098(3) 0.006(3) 0.024(3) 0.012(3)
C25 0.072(3) 0.088(3) 0.098(3) 0.011(2) 0.005(2) 0.006(2)
C26 0.094(3) 0.087(3) 0.085(3) 0.001(2) -0.017(3) -0.003(3)

loop_
_atom_type_symbol
_atom_type_description
_atom_type_scat_dispersion_real
_atom_type_scat_dispersion_imag
_atom_type_scat_source
C C 0.0033 0.0016 'International Tables Vol C Tables 4.2.6.8 and 6.1.1.4'
H H 0.0000 0.0000 'International Tables Vol C Tables 4.2.6.8 and 6.1.1.4'
N N 0.0061 0.0033 'International Tables Vol C Tables 4.2.6.8 and 6.1.1.4'
O O 0.0106 0.0060 'International Tables Vol C Tables 4.2.6.8 and 6.1.1.4'
S S 0.1246 0.1234 'International Tables Vol C Tables 4.2.6.8 and 6.1.1.4'
Cu Cu 0.3201 1.2651 'International Tables Vol C Tables 4.2.6.8 and 6.1.1.4'

loop_
_geom_angle_atom_site_label_1
_geom_angle_atom_site_label_2
_geom_angle_atom_site_label_3
_geom_angle
_geom_angle_site_symmetry_1
_geom_angle_site_symmetry_3
_geom_angle_publ_flag
O4 Cu O3 167.46(8) 6_575 4_545 ?
O4 Cu O2 88.72(9) 6_575 7_565 ?
O3 Cu O2 90.13(9) 4_545 7_565 ?
O4 Cu O1 90.50(9) 6_575 . ?
O3 Cu O1 87.92(9) 4_545 . ?
O2 Cu O1 167.45(8) 7_565 . ?
O4 Cu O5 93.40(9) 6_575 . ?
O3 Cu O5 99.13(8) 4_545 . ?
O2 Cu O5 97.32(8) 7_565 . ?
O1 Cu O5 95.24(8) . . ?
O4 Cu Cu 82.01(6) 6_575 7_565 ?
O3 Cu Cu 85.45(6) 4_545 7_565 ?
O2 Cu Cu 85.92(6) 7_565 7_565 ?
O1 Cu Cu 81.57(6) . 7_565 ?
O5 Cu Cu 174.35(6) . 7_565 ?
C21 N3 C22 120.8(3) . . ?
C21 N3 C23 122.2(4) . . ?
C22 N3 C23 117.0(4) . . ?
C24 N4 C25 120.0(4) . . ?
C24 N4 C26 122.2(4) . . ?
C25 N4 C26 117.8(3) . . ?
H01A O01 H01B 110.2 . . ?
C1 O1 Cu 126.05(17) . . ?
C1 O2 Cu 120.99(19) . 7_565 ?
C17 O3 Cu 121.43(17) . 4 ?
C17 O4 Cu 125.99(19) . 6_576 ?
C21 O5 Cu 125.6(2) . . ?
C3 S1 C7 102.35(18) . . ?
C15 S2 C14 101.19(14) . . ?
O2 C1 O1 125.4(3) . . ?
O2 C1 C2 117.6(3) . . ?
O1 C1 C2 117.0(2) . . ?
C6 C2 C3 117.6(3) . . ?
C6 C2 C1 118.8(3) . . ?
C3 C2 C1 123.6(3) . . ?
C2 C6 C5 120.0(3) . . ?
C2 C6 H6 120.0 . . ?
C5 C6 H6 120.0 . . ?
C4 C5 C6 117.5(4) . . ?
C4 C5 H5 121.3 . . ?
C6 C5 H5 121.3 . . ?
N1 C4 C5 124.6(3) . . ?
N1 C4 H4 117.7 . . ?
C5 C4 H4 117.7 . . ?
C3 N1 C4 118.2(3) . . ?
N1 C3 C2 122.0(3) . . ?
N1 C3 S1 118.1(2) . . ?
C2 C3 S1 119.9(2) . . ?
C8 C7 S1 111.7(2) . . ?
C8 C7 H7A 109.3 . . ?
S1 C7 H7A 109.3 . . ?
C8 C7 H7B 109.3 . . ?
S1 C7 H7B 109.3 . . ?
H7A C7 H7B 107.9 . . ?
C13 C8 C9 118.0(3) . . ?
C13 C8 C7 121.2(3) . . ?
C9 C8 C7 120.7(3) . . ?
C10 C9 C8 120.7(3) . . ?
C10 C9 H9A 119.7 . . ?
C8 C9 H9A 119.7 . . ?
C9 C10 C11 121.4(3) . . ?
C9 C10 H10A 119.3 . . ?
C11 C10 H10A 119.3 . . ?
C12 C11 C10 117.5(3) . . ?
C12 C11 C14 121.4(3) . . ?
C10 C11 C14 121.1(3) . . ?
C13 C12 C11 121.4(3) . . ?
C13 C12 H12A 119.3 . . ?
C11 C12 H12A 119.3 . . ?
C12 C13 C8 121.1(3) . . ?
C12 C13 H13A 119.5 . . ?
C8 C13 H13A 119.5 . . ?
C11 C14 S2 107.7(2) . . ?
C11 C14 H14A 110.2 . . ?
S2 C14 H14A 110.2 . . ?
C11 C14 H14B 110.2 . . ?
S2 C14 H14B 110.2 . . ?
H14A C14 H14B 108.5 . . ?
N2 C15 C16 121.9(3) . . ?
N2 C15 S2 116.0(2) . . ?
C16 C15 S2 122.1(2) . . ?
C20 N2 C15 118.2(3) . . ?
N2 C20 C19 124.1(3) . . ?
N2 C20 H20A 118.0 . . ?
C19 C20 H20A 118.0 . . ?
C20 C19 C18 117.9(3) . . ?
C20 C19 H19A 121.0 . . ?
C18 C19 H19A 121.0 . . ?
C19 C18 C16 120.6(3) . . ?
C19 C18 H18A 119.7 . . ?
C16 C18 H18A 119.7 . . ?
C18 C16 C15 117.2(3) . . ?
C18 C16 C17 118.9(2) . . ?
C15 C16 C17 123.8(2) . . ?
O3 C17 O4 125.0(3) . . ?
O3 C17 C16 118.8(2) . . ?
O4 C17 C16 116.2(2) . . ?
O5 C21 N3 125.2(3) . . ?
O5 C21 H21A 117.4 . . ?
N3 C21 H21A 117.4 . . ?
N3 C22 H22A 109.5 . . ?
N3 C22 H22B 109.5 . . ?
H22A C22 H22B 109.5 . . ?
N3 C22 H22C 109.5 . . ?
H22A C22 H22C 109.5 . . ?
H22B C22 H22C 109.5 . . ?
N3 C23 H23A 109.5 . . ?
N3 C23 H23B 109.5 . . ?
H23A C23 H23B 109.5 . . ?
N3 C23 H23C 109.5 . . ?
H23A C23 H23C 109.5 . . ?
H23B C23 H23C 109.5 . . ?
O6 C24 N4 125.4(5) . . ?
O6 C24 H24A 117.3 . . ?
N4 C24 H24A 117.3 . . ?
N4 C25 H25A 109.5 . . ?
N4 C25 H25B 109.5 . . ?
H25A C25 H25B 109.5 . . ?
N4 C25 H25C 109.5 . . ?
H25A C25 H25C 109.5 . . ?
H25B C25 H25C 109.5 . . ?
N4 C26 H26A 109.5 . . ?
N4 C26 H26B 109.5 . . ?
H26A C26 H26B 109.5 . . ?
N4 C26 H26C 109.5 . . ?
H26A C26 H26C 109.5 . . ?
H26B C26 H26C 109.5 . . ?

loop_
_geom_bond_atom_site_label_1
_geom_bond_atom_site_label_2
_geom_bond_distance
_geom_bond_site_symmetry_2
_geom_bond_publ_flag
Cu O4 1.964(2) 6_575 ?
Cu O3 1.974(2) 4_545 ?
Cu O2 1.983(2) 7_565 ?
Cu O1 1.9844(19) . ?
Cu O5 2.130(2) . ?
Cu Cu 2.6711(8) 7_565 ?
N3 C21 1.316(4) . ?
N3 C22 1.441(5) . ?
N3 C23 1.451(5) . ?
N4 C24 1.324(5) . ?
N4 C25 1.440(5) . ?
N4 C26 1.452(5) . ?
O01 H01A 0.9700 . ?
O01 H01B 0.9700 . ?
O1 C1 1.261(3) . ?
O2 C1 1.258(3) . ?
O2 Cu 1.983(2) 7_565 ?
O3 C17 1.262(3) . ?
O3 Cu 1.9743(19) 4 ?
O4 C17 1.265(3) . ?
O4 Cu 1.964(2) 6_576 ?
O5 C21 1.229(4) . ?
O6 C24 1.221(5) . ?
S1 C3 1.777(3) . ?
S1 C7 1.836(3) . ?
S2 C15 1.766(3) . ?
S2 C14 1.827(3) . ?
C1 C2 1.506(4) . ?
C2 C6 1.387(4) . ?
C2 C3 1.413(4) . ?
C6 C5 1.396(5) . ?
C6 H6 0.9300 . ?
C5 C4 1.360(5) . ?
C5 H5 0.9300 . ?
C4 N1 1.338(5) . ?
C4 H4 0.9300 . ?
N1 C3 1.336(4) . ?
C7 C8 1.510(4) . ?
C7 H7A 0.9700 . ?
C7 H7B 0.9700 . ?
C8 C13 1.381(5) . ?
C8 C9 1.393(4) . ?
C9 C10 1.377(5) . ?
C9 H9A 0.9300 . ?
C10 C11 1.390(5) . ?
C10 H10A 0.9300 . ?
C11 C12 1.384(4) . ?
C11 C14 1.501(4) . ?
C12 C13 1.378(4) . ?
C12 H12A 0.9300 . ?
C13 H13A 0.9300 . ?
C14 H14A 0.9700 . ?
C14 H14B 0.9700 . ?
C15 N2 1.346(3) . ?
C15 C16 1.418(4) . ?
N2 C20 1.337(4) . ?
C20 C19 1.368(4) . ?
C20 H20A 0.9300 . ?
C19 C18 1.380(4) . ?
C19 H19A 0.9300 . ?
C18 C16 1.387(4) . ?
C18 H18A 0.9300 . ?
C16 C17 1.495(4) . ?
C21 H21A 0.9300 . ?
C22 H22A 0.9600 . ?
C22 H22B 0.9600 . ?
C22 H22C 0.9600 . ?
C23 H23A 0.9600 . ?
C23 H23B 0.9600 . ?
C23 H23C 0.9600 . ?
C24 H24A 0.9300 . ?
C25 H25A 0.9600 . ?
C25 H25B 0.9600 . ?
C25 H25C 0.9600 . ?
C26 H26A 0.9600 . ?
C26 H26B 0.9600 . ?
C26 H26C 0.9600 . ?
